data_4309095
loop_
_publ_author_name
'Monika Sieger'
'Conny Vogler'
'Axel Klein'
'Axel Kn\"odler'
'Matthias Wanner'
'Jan Fiedler'
'Stanislav Z\'ali\<s'
'Theo L. Snoeck'
'Wolfgang Kaim'

_publ_section_title
;
Geometrical and Electronic Structures of Dinuclear Complex Ions
{(\m-bpym)[Cu(EAr3)2]2}2+ with Intramolecular "Organic Sandwich"
Formation (E = P or As; Ar = Aryl; bpym = 2,2'-Bipyrimidine)
;
_journal_name_full 'Inorganic Chemistry'
_journal_page_first 4637
_journal_page_last 4643
_journal_paper_doi 10.1021/ic050207z
_journal_volume 44
_journal_year 2005
_chemical_formula_sum 'C80 H70 As4 B2 Cu2 F8 N4 O2'
_chemical_formula_weight 1715.75
_chemical_name_common (m-2,2bpym)[Cu(AsPh3)2]2(BF4)2
_chemical_name_systematic '[(m-2,2bipyrimidin)dicopper-bis-triphenylarsin]di-terafluoroborat'
_space_group_IT_number 2
_symmetry_cell_setting triclinic
_symmetry_space_group_name_Hall '-P 1'
_symmetry_space_group_name_H-M 'P -1'
_atom_sites_solution_hydrogens geom
_atom_sites_solution_primary direct
_atom_sites_solution_secondary difmap
_audit_creation_method SHELXL-97
_cell_angle_alpha 64.90(3)
_cell_angle_beta 71.89(3)
_cell_angle_gamma 74.60(3)
_cell_formula_units_Z 1
_cell_length_a 11.875(2)
_cell_length_b 12.704(3)
_cell_length_c 14.941(3)
_cell_measurement_temperature 173(2)
_cell_volume 1916.5(9)
_computing_structure_refinement 'SHELXL-97 (Sheldrick, 1997)'
_computing_structure_solution 'SHELXS-97 (Sheldrick, 1990)'
_diffrn_ambient_temperature 173(2)
_diffrn_measured_fraction_theta_full 0.931
_diffrn_measured_fraction_theta_max 0.931
_diffrn_radiation_monochromator graphite
_diffrn_radiation_source 'fine-focus sealed tube'
_diffrn_radiation_type MoK\a
_diffrn_radiation_wavelength 0.71073
_diffrn_reflns_av_R_equivalents 0.0359
_diffrn_reflns_av_sigmaI/netI 0.0619
_diffrn_reflns_limit_h_max 16
_diffrn_reflns_limit_h_min -1
_diffrn_reflns_limit_k_max 17
_diffrn_reflns_limit_k_min -17
_diffrn_reflns_limit_l_max 21
_diffrn_reflns_limit_l_min -19
_diffrn_reflns_number 10888
_diffrn_reflns_theta_full 30.00
_diffrn_reflns_theta_max 30.00
_diffrn_reflns_theta_min 1.55
_exptl_absorpt_coefficient_mu 2.336
_exptl_crystal_colour yellow
_exptl_crystal_density_diffrn 1.490
_exptl_crystal_density_method 'not measured'
_exptl_crystal_description rods
_exptl_crystal_F_000 866
_exptl_crystal_size_max 2
_exptl_crystal_size_mid 1.4
_exptl_crystal_size_min 0.3
_refine_diff_density_max 0.756
_refine_diff_density_min -0.566
_refine_diff_density_rms 0.110
_refine_ls_extinction_method none
_refine_ls_goodness_of_fit_ref 1.036
_refine_ls_hydrogen_treatment mixed
_refine_ls_matrix_type full
_refine_ls_number_parameters 469
_refine_ls_number_reflns 10397
_refine_ls_number_restraints 3
_refine_ls_restrained_S_all 1.036
_refine_ls_R_factor_all 0.0905
_refine_ls_R_factor_gt 0.0525
_refine_ls_shift/su_max 0.047
_refine_ls_shift/su_mean 0.001
_refine_ls_structure_factor_coef Fsqd
_refine_ls_weighting_details 'calc w=1/[\s^2^(Fo^2^)+(0.0481P)^2^+3.3125P] where P=(Fo^2^+2Fc^2^)/3'
_refine_ls_weighting_scheme calc
_refine_ls_wR_factor_gt 0.1090
_refine_ls_wR_factor_ref 0.1272
_reflns_number_gt 7319
_reflns_number_total 10397
_reflns_threshold_expression >2sigma(I)
_cod_data_source_file ic050207zsi20050207_054916.cif
_cod_data_source_block moni4a
_cod_original_cell_volume 1916.5(7)
_cod_database_code 4309095

loop_
_symmetry_equiv_pos_as_xyz
'x, y, z'
'-x, -y, -z'

loop_
_atom_site_label
_atom_site_type_symbol
_atom_site_fract_x
_atom_site_fract_y
_atom_site_fract_z
_atom_site_U_iso_or_equiv
_atom_site_adp_type
_atom_site_occupancy
_atom_site_symmetry_multiplicity
_atom_site_calc_flag
_atom_site_refinement_flags
_atom_site_disorder_assembly
_atom_site_disorder_group
Cu1 Cu 0.06808(4) 0.16746(4) 0.80746(3) 0.02264(11) Uani 1 1 d . . .
As1 As 0.15313(4) 0.17635(3) 0.64300(3) 0.01984(9) Uani 1 1 d . . .
As2 As 0.03620(4) 0.33609(3) 0.85010(3) 0.02382(10) Uani 1 1 d . . .
N1 N 0.1448(3) 0.0417(3) 0.9279(2) 0.0229(6) Uani 1 1 d . . .
N2 N -0.0815(3) 0.0921(3) 0.9027(2) 0.0216(6) Uani 1 1 d . . .
C4 C -0.0619(3) 0.0136(3) 0.9930(3) 0.0200(7) Uani 1 1 d . . .
C29 C 0.2267(4) 0.3183(3) 0.5644(3) 0.0218(7) Uani 1 1 d . . .
C24 C 0.2836(4) -0.0150(4) 0.5709(3) 0.0296(9) Uani 1 1 d . . .
H24A H 0.2235 0.0061 0.5340 0.036 Uiso 1 1 calc R . .
C11 C 0.1686(4) 0.4211(4) 0.8090(3) 0.0268(8) Uani 1 1 d . . .
C3 C -0.1942(4) 0.1173(4) 0.8915(3) 0.0309(9) Uani 1 1 d . . .
H3A H -0.2120 0.1733 0.8290 0.037 Uiso 1 1 calc R . .
C35 C 0.0538(4) 0.1889(3) 0.5566(3) 0.0228(7) Uani 1 1 d . . .
C34 C 0.3504(4) 0.3161(4) 0.5350(3) 0.0273(8) Uani 1 1 d . . .
H34A H 0.4032 0.2433 0.5485 0.033 Uiso 1 1 calc R . .
C1 C 0.2565(4) 0.0165(4) 0.9415(3) 0.0307(9) Uani 1 1 d . . .
H1A H 0.3177 0.0549 0.8880 0.037 Uiso 1 1 calc R . .
C23 C 0.2820(3) 0.0487(3) 0.6274(3) 0.0224(7) Uani 1 1 d . . .
C36 C -0.0560(4) 0.1492(4) 0.5988(3) 0.0275(8) Uani 1 1 d . . .
H36A H -0.0830 0.1166 0.6705 0.033 Uiso 1 1 calc R . .
C12 C 0.1576(5) 0.5297(4) 0.8157(4) 0.0428(12) Uani 1 1 d . . .
H12A H 0.0810 0.5692 0.8382 0.051 Uiso 1 1 calc R . .
C6 C -0.1649(4) 0.4614(4) 0.7599(3) 0.0361(10) Uani 1 1 d . . .
H6A H -0.1302 0.4162 0.7184 0.043 Uiso 1 1 calc R . .
C28 C 0.3710(4) 0.0179(4) 0.6799(3) 0.0307(9) Uani 1 1 d . . .
H28A H 0.3694 0.0613 0.7188 0.037 Uiso 1 1 calc R . .
C5 C -0.1080(4) 0.4511(4) 0.8323(3) 0.0281(8) Uani 1 1 d . . .
C18 C 0.1064(5) 0.2390(4) 1.0436(3) 0.0351(10) Uani 1 1 d . . .
H18A H 0.1819 0.2625 1.0045 0.042 Uiso 1 1 calc R . .
C33 C 0.3957(4) 0.4221(4) 0.4857(4) 0.0364(10) Uani 1 1 d . . .
H33A H 0.4800 0.4214 0.4647 0.044 Uiso 1 1 calc R . .
C30 C 0.1501(4) 0.4255(4) 0.5450(3) 0.0305(9) Uani 1 1 d . . .
H30A H 0.0657 0.4270 0.5650 0.037 Uiso 1 1 calc R . .
C31 C 0.1968(5) 0.5300(4) 0.4965(4) 0.0365(10) Uani 1 1 d . . .
H31A H 0.1443 0.6030 0.4836 0.044 Uiso 1 1 calc R . .
C10 C -0.1608(4) 0.5170(4) 0.8938(4) 0.0357(10) Uani 1 1 d . . .
H10A H -0.1237 0.5093 0.9446 0.043 Uiso 1 1 calc R . .
C22 C -0.0983(5) 0.2348(4) 1.0555(3) 0.0346(10) Uani 1 1 d . . .
H22A H -0.1638 0.2560 1.0243 0.042 Uiso 1 1 calc R . .
C17 C 0.0114(4) 0.2698(3) 0.9978(3) 0.0275(8) Uani 1 1 d . . .
C40 C 0.0924(4) 0.2376(4) 0.4511(3) 0.0323(9) Uani 1 1 d . . .
H40A H 0.1679 0.2642 0.4213 0.039 Uiso 1 1 calc R . .
C37 C -0.1272(4) 0.1567(4) 0.5373(4) 0.0355(10) Uani 1 1 d . . .
H37A H -0.2019 0.1282 0.5667 0.043 Uiso 1 1 calc R . .
C32 C 0.3189(5) 0.5283(4) 0.4669(4) 0.0412(11) Uani 1 1 d . . .
H32A H 0.3506 0.6001 0.4336 0.049 Uiso 1 1 calc R . .
C39 C 0.0199(5) 0.2469(5) 0.3896(3) 0.0401(11) Uani 1 1 d . . .
H39A H 0.0454 0.2816 0.3179 0.048 Uiso 1 1 calc R . .
C16 C 0.2806(4) 0.3649(4) 0.7748(4) 0.0386(11) Uani 1 1 d . . .
H16A H 0.2880 0.2915 0.7692 0.046 Uiso 1 1 calc R . .
C2 C -0.2848(4) 0.0646(4) 0.9679(3) 0.0361(10) Uani 1 1 d . . .
H2A H -0.3645 0.0830 0.9590 0.043 Uiso 1 1 calc R . .
C38 C -0.0882(5) 0.2063(4) 0.4323(4) 0.0406(11) Uani 1 1 d . . .
H38A H -0.1367 0.2121 0.3900 0.049 Uiso 1 1 calc R . .
C26 C 0.4623(5) -0.1400(4) 0.6211(4) 0.0391(11) Uani 1 1 d . . .
H26A H 0.5234 -0.2053 0.6193 0.047 Uiso 1 1 calc R . .
C27 C 0.4628(5) -0.0762(4) 0.6763(4) 0.0383(10) Uani 1 1 d . . .
H27A H 0.5246 -0.0961 0.7113 0.046 Uiso 1 1 calc R . .
C21 C -0.1129(5) 0.1684(4) 1.1595(3) 0.0416(12) Uani 1 1 d . . .
H21A H -0.1879 0.1439 1.1989 0.050 Uiso 1 1 calc R . .
C25 C 0.3743(4) -0.1101(4) 0.5689(4) 0.0371(10) Uani 1 1 d . . .
H25A H 0.3753 -0.1547 0.5311 0.045 Uiso 1 1 calc R . .
C20 C -0.0178(6) 0.1388(4) 1.2046(3) 0.0476(14) Uani 1 1 d . . .
H20A H -0.0278 0.0943 1.2754 0.057 Uiso 1 1 calc R . .
C19 C 0.0908(6) 0.1729(5) 1.1481(4) 0.0476(14) Uani 1 1 d . . .
H19A H 0.1559 0.1517 1.1798 0.057 Uiso 1 1 calc R . .
C13 C 0.2597(5) 0.5795(5) 0.7893(5) 0.0557(16) Uani 1 1 d . . .
H13A H 0.2527 0.6539 0.7930 0.067 Uiso 1 1 calc R . .
C9 C -0.2657(5) 0.5925(5) 0.8809(4) 0.0478(13) Uani 1 1 d . . .
H9A H -0.3002 0.6380 0.9221 0.057 Uiso 1 1 calc R . .
C8 C -0.3229(5) 0.6036(5) 0.8080(4) 0.0507(14) Uani 1 1 d . . .
H8A H -0.3960 0.6562 0.7998 0.061 Uiso 1 1 calc R . .
C15 C 0.3822(5) 0.4158(5) 0.7487(5) 0.0498(14) Uani 1 1 d . . .
H15A H 0.4589 0.3776 0.7249 0.060 Uiso 1 1 calc R . .
C14 C 0.3711(5) 0.5222(5) 0.7576(5) 0.0492(13) Uani 1 1 d . . .
H14A H 0.4407 0.5559 0.7418 0.059 Uiso 1 1 calc R . .
C7 C -0.2729(5) 0.5378(5) 0.7478(4) 0.0512(13) Uani 1 1 d . . .
H7A H -0.3116 0.5444 0.6983 0.061 Uiso 1 1 calc R . .
F1 F 0.6447(3) 0.2170(3) 0.7480(3) 0.0660(10) Uani 1 1 d . . .
F2 F 0.5616(4) 0.1703(4) 0.6581(4) 0.0928(15) Uani 1 1 d . . .
F3 F 0.4978(4) 0.1091(4) 0.8277(4) 0.0992(16) Uani 1 1 d . . .
F4 F 0.6782(4) 0.0325(4) 0.7597(4) 0.0915(14) Uani 1 1 d . . .
B B 0.5961(6) 0.1296(6) 0.7489(6) 0.0515(15) Uani 1 1 d . . .
O1 O 0.4148(15) 0.1819(16) 0.0231(15) 0.065(6) Uani 0.289(16) 1 d PD . .
H99A H 0.430(12) 0.170(11) -0.031(5) 0.20(7) Uiso 1 1 d D . .
H99B H 0.416(15) 0.127(9) 0.080(5) 0.26(9) Uiso 1 1 d D . .

loop_
_atom_site_aniso_label
_atom_site_aniso_U_11
_atom_site_aniso_U_22
_atom_site_aniso_U_33
_atom_site_aniso_U_23
_atom_site_aniso_U_13
_atom_site_aniso_U_12
Cu1 0.0274(3) 0.0226(2) 0.0157(2) -0.00658(17) -0.00085(18) -0.00619(18)
As1 0.02202(19) 0.02085(17) 0.01583(17) -0.00711(13) -0.00140(14) -0.00501(14)
As2 0.0307(2) 0.02207(18) 0.01854(18) -0.00868(14) -0.00295(15) -0.00503(15)
N1 0.0236(16) 0.0230(15) 0.0195(14) -0.0078(12) -0.0026(12) -0.0025(12)
N2 0.0207(15) 0.0242(15) 0.0187(14) -0.0075(12) -0.0042(12) -0.0027(12)
C4 0.0240(19) 0.0170(15) 0.0188(16) -0.0083(13) -0.0020(14) -0.0034(13)
C29 0.0276(19) 0.0215(16) 0.0183(16) -0.0086(13) -0.0052(14) -0.0050(14)
C24 0.031(2) 0.0283(19) 0.032(2) -0.0172(17) -0.0028(17) -0.0047(16)
C11 0.030(2) 0.0276(19) 0.0213(18) -0.0111(15) -0.0015(16) -0.0042(16)
C3 0.029(2) 0.038(2) 0.0217(18) -0.0071(16) -0.0071(16) -0.0037(17)
C35 0.0253(19) 0.0236(17) 0.0203(17) -0.0087(14) -0.0042(14) -0.0052(14)
C34 0.029(2) 0.0271(19) 0.0246(19) -0.0070(15) -0.0063(16) -0.0066(16)
C1 0.024(2) 0.039(2) 0.026(2) -0.0093(17) -0.0024(16) -0.0077(17)
C23 0.0226(18) 0.0209(16) 0.0203(17) -0.0077(14) 0.0008(14) -0.0046(14)
C36 0.029(2) 0.0281(19) 0.0251(19) -0.0109(16) -0.0005(16) -0.0092(16)
C12 0.038(3) 0.037(2) 0.057(3) -0.028(2) 0.003(2) -0.010(2)
C6 0.038(3) 0.042(2) 0.027(2) -0.0131(18) -0.0049(18) -0.005(2)
C28 0.034(2) 0.030(2) 0.027(2) -0.0137(17) -0.0062(17) -0.0017(17)
C5 0.029(2) 0.0273(19) 0.0245(19) -0.0067(15) -0.0062(16) -0.0041(16)
C18 0.044(3) 0.034(2) 0.027(2) -0.0127(17) -0.0083(19) -0.0008(19)
C33 0.033(2) 0.043(2) 0.036(2) -0.014(2) -0.0015(19) -0.020(2)
C30 0.031(2) 0.027(2) 0.031(2) -0.0091(16) -0.0070(17) -0.0030(17)
C31 0.046(3) 0.0191(18) 0.041(2) -0.0072(17) -0.012(2) -0.0040(18)
C10 0.040(3) 0.032(2) 0.036(2) -0.0163(19) -0.011(2) 0.0026(19)
C22 0.051(3) 0.027(2) 0.024(2) -0.0118(16) -0.0002(19) -0.0088(19)
C17 0.042(2) 0.0219(17) 0.0176(17) -0.0094(14) -0.0019(16) -0.0059(16)
C40 0.034(2) 0.039(2) 0.026(2) -0.0099(17) -0.0056(17) -0.0134(19)
C37 0.033(2) 0.042(2) 0.039(2) -0.019(2) -0.0056(19) -0.0136(19)
C32 0.052(3) 0.030(2) 0.041(3) -0.0058(19) -0.010(2) -0.019(2)
C39 0.051(3) 0.051(3) 0.023(2) -0.0124(19) -0.009(2) -0.018(2)
C16 0.037(3) 0.027(2) 0.046(3) -0.018(2) 0.003(2) -0.0044(18)
C2 0.020(2) 0.051(3) 0.030(2) -0.010(2) -0.0039(17) -0.0039(18)
C38 0.047(3) 0.048(3) 0.042(3) -0.025(2) -0.017(2) -0.010(2)
C26 0.038(3) 0.031(2) 0.044(3) -0.017(2) -0.005(2) 0.0037(19)
C27 0.037(3) 0.039(2) 0.038(2) -0.014(2) -0.016(2) 0.006(2)
C21 0.068(4) 0.024(2) 0.024(2) -0.0107(17) 0.006(2) -0.009(2)
C25 0.042(3) 0.033(2) 0.042(3) -0.024(2) -0.006(2) -0.0027(19)
C20 0.088(4) 0.030(2) 0.0171(19) -0.0102(17) -0.002(2) -0.006(2)
C19 0.070(4) 0.043(3) 0.036(3) -0.020(2) -0.028(3) 0.010(3)
C13 0.041(3) 0.046(3) 0.093(5) -0.047(3) 0.005(3) -0.016(2)
C9 0.047(3) 0.041(3) 0.057(3) -0.024(2) -0.014(3) 0.004(2)
C8 0.043(3) 0.042(3) 0.053(3) -0.010(2) -0.016(3) 0.009(2)
C15 0.035(3) 0.045(3) 0.065(4) -0.029(3) 0.007(2) -0.007(2)
C14 0.040(3) 0.048(3) 0.066(4) -0.029(3) 0.000(3) -0.018(2)
C7 0.042(3) 0.064(4) 0.043(3) -0.012(3) -0.018(2) -0.005(3)
F1 0.063(2) 0.075(2) 0.069(2) -0.0124(19) -0.036(2) -0.0261(19)
F2 0.109(4) 0.097(3) 0.104(3) -0.031(3) -0.076(3) -0.015(3)
F3 0.044(2) 0.115(4) 0.117(4) -0.030(3) 0.014(2) -0.038(2)
F4 0.083(3) 0.070(3) 0.100(3) -0.028(2) -0.027(3) 0.022(2)
B 0.039(3) 0.059(4) 0.062(4) -0.021(3) -0.023(3) -0.005(3)
O1 0.055(10) 0.068(11) 0.057(11) -0.022(9) -0.006(8) 0.003(8)

loop_
_atom_type_symbol
_atom_type_description
_atom_type_scat_dispersion_real
_atom_type_scat_dispersion_imag
_atom_type_scat_source
C C 0.0033 0.0016 'International Tables Vol C Tables 4.2.6.8 and 6.1.1.4'
H H 0.0000 0.0000 'International Tables Vol C Tables 4.2.6.8 and 6.1.1.4'
B B 0.0013 0.0007 'International Tables Vol C Tables 4.2.6.8 and 6.1.1.4'
N N 0.0061 0.0033 'International Tables Vol C Tables 4.2.6.8 and 6.1.1.4'
F F 0.0171 0.0103 'International Tables Vol C Tables 4.2.6.8 and 6.1.1.4'
Cu Cu 0.3201 1.2651 'International Tables Vol C Tables 4.2.6.8 and 6.1.1.4'
As As 0.0499 2.0058 'International Tables Vol C Tables 4.2.6.8 and 6.1.1.4'
O O 0.0106 0.0060 'International Tables Vol C Tables 4.2.6.8 and 6.1.1.4'

loop_
_geom_angle_atom_site_label_1
_geom_angle_atom_site_label_2
_geom_angle_atom_site_label_3
_geom_angle
_geom_angle_site_symmetry_1
_geom_angle_site_symmetry_3
_geom_angle_publ_flag
N2 Cu1 N1 80.64(13) . . ?
N2 Cu1 As1 126.43(9) . . ?
N1 Cu1 As1 120.39(9) . . ?
N2 Cu1 As2 100.13(9) . . ?
N1 Cu1 As2 98.80(9) . . ?
As1 Cu1 As2 121.08(4) . . ?
C35 As1 C29 101.32(16) . . ?
C35 As1 C23 102.92(16) . . ?
C29 As1 C23 104.44(16) . . ?
C35 As1 Cu1 120.49(12) . . ?
C29 As1 Cu1 109.59(11) . . ?
C23 As1 Cu1 116.06(12) . . ?
C11 As2 C5 107.63(18) . . ?
C11 As2 C17 102.20(18) . . ?
C5 As2 C17 101.13(18) . . ?
C11 As2 Cu1 118.77(12) . . ?
C5 As2 Cu1 120.21(13) . . ?
C17 As2 Cu1 103.48(11) . . ?
C1 N1 C4 116.5(3) . 2_557 ?
C1 N1 Cu1 131.5(3) . . ?
C4 N1 Cu1 111.8(3) 2_557 . ?
C3 N2 C4 116.5(3) . . ?
C3 N2 Cu1 130.2(3) . . ?
C4 N2 Cu1 113.0(3) . . ?
N2 C4 N1 125.9(4) . 2_557 ?
N2 C4 C4 117.1(4) . 2_557 ?
N1 C4 C4 117.0(4) 2_557 2_557 ?
C34 C29 C30 119.9(4) . . ?
C34 C29 As1 122.8(3) . . ?
C30 C29 As1 117.1(3) . . ?
C23 C24 C25 119.3(4) . . ?
C16 C11 C12 119.9(4) . . ?
C16 C11 As2 115.8(3) . . ?
C12 C11 As2 124.3(3) . . ?
N2 C3 C2 121.8(4) . . ?
C36 C35 C40 119.3(4) . . ?
C36 C35 As1 120.3(3) . . ?
C40 C35 As1 120.3(3) . . ?
C29 C34 C33 119.2(4) . . ?
N1 C1 C2 121.4(4) . 2_557 ?
C28 C23 C24 119.8(4) . . ?
C28 C23 As1 117.6(3) . . ?
C24 C23 As1 122.6(3) . . ?
C35 C36 C37 120.7(4) . . ?
C13 C12 C11 119.3(5) . . ?
C5 C6 C7 120.5(5) . . ?
C23 C28 C27 120.8(4) . . ?
C6 C5 C10 119.2(4) . . ?
C6 C5 As2 117.9(3) . . ?
C10 C5 As2 122.7(3) . . ?
C17 C18 C19 119.7(5) . . ?
C32 C33 C34 120.5(4) . . ?
C31 C30 C29 120.1(4) . . ?
C32 C31 C30 120.2(4) . . ?
C9 C10 C5 120.0(5) . . ?
C17 C22 C21 120.3(5) . . ?
C18 C17 C22 119.7(4) . . ?
C18 C17 As2 120.9(3) . . ?
C22 C17 As2 118.5(3) . . ?
C39 C40 C35 119.9(4) . . ?
C38 C37 C36 119.4(4) . . ?
C31 C32 C33 120.1(4) . . ?
C38 C39 C40 120.2(4) . . ?
C11 C16 C15 120.2(4) . . ?
C3 C2 C1 118.0(4) . 2_557 ?
C39 C38 C37 120.5(4) . . ?
C25 C26 C27 120.8(4) . . ?
C26 C27 C28 118.8(4) . . ?
C20 C21 C22 119.6(5) . . ?
C26 C25 C24 120.5(4) . . ?
C19 C20 C21 120.5(4) . . ?
C20 C19 C18 120.2(5) . . ?
C14 C13 C12 120.6(5) . . ?
C10 C9 C8 121.0(5) . . ?
C7 C8 C9 119.6(5) . . ?
C14 C15 C16 119.7(5) . . ?
C13 C14 C15 120.3(5) . . ?
C8 C7 C6 119.6(5) . . ?
F4 B F3 110.8(6) . . ?
F4 B F1 109.1(5) . . ?
F3 B F1 108.4(6) . . ?
F4 B F2 111.4(6) . . ?
F3 B F2 109.7(5) . . ?
F1 B F2 107.4(5) . . ?

loop_
_geom_bond_atom_site_label_1
_geom_bond_atom_site_label_2
_geom_bond_distance
_geom_bond_site_symmetry_2
_geom_bond_publ_flag
Cu1 N2 2.067(3) . ?
Cu1 N1 2.104(3) . ?
Cu1 As1 2.3138(9) . ?
Cu1 As2 2.3906(8) . ?
As1 C35 1.938(4) . ?
As1 C29 1.948(4) . ?
As1 C23 1.951(4) . ?
As2 C11 1.937(4) . ?
As2 C5 1.940(4) . ?
As2 C17 1.953(4) . ?
N1 C1 1.338(5) . ?
N1 C4 1.342(5) 2_557 ?
N2 C3 1.338(5) . ?
N2 C4 1.341(5) . ?
C4 N1 1.342(5) 2_557 ?
C4 C4 1.478(8) 2_557 ?
C29 C34 1.392(6) . ?
C29 C30 1.392(5) . ?
C24 C23 1.389(5) . ?
C24 C25 1.393(6) . ?
C11 C16 1.387(6) . ?
C11 C12 1.395(6) . ?
C3 C2 1.371(6) . ?
C35 C36 1.386(6) . ?
C35 C40 1.396(5) . ?
C34 C33 1.394(6) . ?
C1 C2 1.386(6) 2_557 ?
C23 C28 1.385(6) . ?
C36 C37 1.391(6) . ?
C12 C13 1.387(7) . ?
C6 C5 1.390(6) . ?
C6 C7 1.397(7) . ?
C28 C27 1.395(6) . ?
C5 C10 1.398(6) . ?
C18 C17 1.383(6) . ?
C18 C19 1.402(6) . ?
C33 C32 1.384(7) . ?
C30 C31 1.386(6) . ?
C31 C32 1.376(7) . ?
C10 C9 1.366(7) . ?
C22 C17 1.386(6) . ?
C22 C21 1.398(6) . ?
C40 C39 1.394(6) . ?
C37 C38 1.391(7) . ?
C39 C38 1.373(7) . ?
C16 C15 1.391(7) . ?
C2 C1 1.386(6) 2_557 ?
C26 C25 1.375(7) . ?
C26 C27 1.382(7) . ?
C21 C20 1.379(8) . ?
C20 C19 1.369(9) . ?
C13 C14 1.377(7) . ?
C9 C8 1.395(8) . ?
C8 C7 1.380(8) . ?
C15 C14 1.381(7) . ?
F1 B 1.375(8) . ?
F2 B 1.384(8) . ?
F3 B 1.364(8) . ?
F4 B 1.337(8) . ?
